data_7051158
loop_
_publ_author_name
'Marek Necas'
'Mark R. St J. Foreman'
'Jarom\'ir Marek'
'J. Derek Woollins'
'Josef Novosad'

_publ_section_title
;
 New mixed-donor unsymmetrical P--N--P ligands and their palladium(II)
 complexes
;
_journal_issue 10
_journal_name_full 'New J. Chem.'
_journal_page_first 1256
_journal_page_last 1263
_journal_paper_doi 10.1039/b103501k
_journal_volume 25
_journal_year 2001
_chemical_formula_moiety Ph2P(S)-NH-P(S)(OPh)2
_chemical_formula_sum 'C24 H21 N O2 P2 S2'
_chemical_formula_weight 481.48
_chemical_name_systematic
; 
? 
;
_space_group_IT_number 15
_symmetry_cell_setting monoclinic
_symmetry_space_group_name_Hall '-C 2yc'
_symmetry_space_group_name_H-M 'C 1 2/c 1'
_atom_sites_solution_hydrogens geom
_atom_sites_solution_primary direct
_atom_sites_solution_secondary difmap
_audit_creation_method SHELXL-97
_cell_angle_alpha 90.00
_cell_angle_beta 109.23(3)
_cell_angle_gamma 90.00
_cell_formula_units_Z 8
_cell_length_a 23.166(5)
_cell_length_b 9.633(2)
_cell_length_c 22.060(4)
_cell_measurement_temperature 130(2)
_cell_volume 4648.2(18)
_computing_structure_refinement 'SHELXL-97 (Sheldrick, 1997)'
_computing_structure_solution 'SHELXS-97 (Sheldrick, 1990)'
_diffrn_ambient_temperature 293(2)
_diffrn_measured_fraction_theta_full 0.456
_diffrn_measured_fraction_theta_max 0.456
_diffrn_radiation_monochromator graphite
_diffrn_radiation_source 'fine-focus sealed tube'
_diffrn_radiation_type MoK\a
_diffrn_radiation_wavelength 0.71073
_diffrn_reflns_av_R_equivalents 0.0131
_diffrn_reflns_av_sigmaI/netI 0.0238
_diffrn_reflns_limit_h_max 0
_diffrn_reflns_limit_h_min -26
_diffrn_reflns_limit_k_max 11
_diffrn_reflns_limit_k_min 0
_diffrn_reflns_limit_l_max 25
_diffrn_reflns_limit_l_min -24
_diffrn_reflns_number 4134
_diffrn_reflns_theta_full 25.09
_diffrn_reflns_theta_max 25.09
_diffrn_reflns_theta_min 3.74
_exptl_absorpt_coefficient_mu 0.389
_exptl_crystal_density_diffrn 1.376
_exptl_crystal_density_method 'not measured'
_exptl_crystal_F_000 2000
_exptl_crystal_size_max 0.50
_exptl_crystal_size_mid 0.50
_exptl_crystal_size_min 0.30
_refine_diff_density_max 0.425
_refine_diff_density_min -0.322
_refine_diff_density_rms 0.065
_refine_ls_extinction_method none
_refine_ls_goodness_of_fit_ref 1.066
_refine_ls_hydrogen_treatment mixed
_refine_ls_matrix_type full
_refine_ls_number_parameters 280
_refine_ls_number_reflns 4026
_refine_ls_number_restraints 0
_refine_ls_restrained_S_all 1.066
_refine_ls_R_factor_all 0.0430
_refine_ls_R_factor_gt 0.0332
_refine_ls_shift/su_max 0.001
_refine_ls_shift/su_mean 0.000
_refine_ls_structure_factor_coef Fsqd
_refine_ls_weighting_details 'w=1/[\s^2^(Fo^2^)+(0.0561P)^2^+5.3652P] where P=(Fo^2^+2Fc^2^)/3'
_refine_ls_weighting_scheme calc
_refine_ls_wR_factor_gt 0.0936
_refine_ls_wR_factor_ref 0.0993
_reflns_number_gt 3437
_reflns_number_total 4026
_reflns_threshold_expression >2sigma(I)
_cod_data_source_file b103501k.txt
_cod_data_source_block 6.cif
_cod_depositor_comments
;
The following automatic conversions were performed:
'_symmetry_cell_setting' value 'Monoclinic' changed to 'monoclinic'
according to '/home/saulius/struct/CIF-dictionaries/cif_core.dic'
dictionary named 'cif_core.dic' version 2.4.1 from 2010-06-29.

Automatic conversion script
Id: cif_fix_enum 1527 2010-12-29 10:47:43Z saulius 

The following automatic conversions were performed:

'_refine_ls_weighting_scheme' value 'calc
w=1/[\s^2^(Fo^2^)+(0.0561P)^2^+5.3652P] where P=(Fo^2^+2Fc^2^)/3' was
changed to 'calc'. New tag '_refine_ls_weighting_details' was
created. The value of the new tag was set to
'w=1/[\s^2^(Fo^2^)+(0.0561P)^2^+5.3652P] where P=(Fo^2^+2Fc^2^)/3'.

Automatic conversion script
Id: cif_fix_values 3143 2015-03-26 13:38:13Z robertas 
;
_cod_original_cell_volume 4648.2(16)
_cod_original_sg_symbol_H-M C2/c
_cod_database_code 7051158

loop_
_symmetry_equiv_pos_as_xyz
'x, y, z'
'-x, y, -z+1/2'
'x+1/2, y+1/2, z'
'-x+1/2, y+1/2, -z+1/2'
'-x, -y, -z'
'x, -y, z-1/2'
'-x+1/2, -y+1/2, -z'
'x+1/2, -y+1/2, z-1/2'

loop_
_atom_site_label
_atom_site_type_symbol
_atom_site_fract_x
_atom_site_fract_y
_atom_site_fract_z
_atom_site_U_iso_or_equiv
_atom_site_adp_type
_atom_site_occupancy
_atom_site_calc_flag
_atom_site_refinement_flags
_atom_site_disorder_assembly
_atom_site_disorder_group
P1 P 0.09611(2) 0.12851(5) 0.84606(2) 0.01597(14) Uani 1 d . . .
S1 S 0.02596(2) 0.03163(5) 0.85197(2) 0.02147(14) Uani 1 d . . .
P2 P 0.14043(2) 0.24604(5) 0.74175(2) 0.01725(14) Uani 1 d . . .
S2 S 0.22516(2) 0.25294(6) 0.79509(3) 0.02617(15) Uani 1 d . . .
O2 O 0.10476(6) 0.28406(14) 0.87025(6) 0.0189(3) Uani 1 d . . .
O1 O 0.15951(6) 0.06639(14) 0.88851(6) 0.0199(3) Uani 1 d . . .
N1 N 0.09573(7) 0.14622(17) 0.77199(8) 0.0178(4) Uani 1 d . . .
C18 C 0.14225(11) 0.0230(2) 0.66532(11) 0.0294(5) Uani 1 d . . .
C1 C 0.17480(9) -0.0754(2) 0.88978(9) 0.0208(4) Uani 1 d . . .
C8 C 0.17675(9) 0.3354(2) 0.97348(10) 0.0244(5) Uani 1 d . . .
C6 C 0.20974(9) -0.1189(2) 0.85384(10) 0.0239(5) Uani 1 d . . .
C9 C 0.18847(10) 0.3784(2) 1.03613(11) 0.0290(5) Uani 1 d . . .
C24 C 0.13906(11) 0.5326(2) 0.73405(11) 0.0307(5) Uani 1 d . . .
C21 C 0.01293(11) 0.5494(2) 0.68114(11) 0.0332(5) Uani 1 d . . .
C13 C 0.12535(9) 0.1613(2) 0.66516(9) 0.0193(4) Uani 1 d . . .
C12 C 0.06903(10) 0.3448(2) 0.95733(10) 0.0279(5) Uani 1 d . . .
C4 C 0.21210(13) -0.3464(3) 0.89861(14) 0.0416(6) Uani 1 d . . .
C20 C 0.04079(10) 0.4214(2) 0.69814(10) 0.0261(5) Uani 1 d . . .
C16 C 0.09660(12) 0.0151(3) 0.55093(12) 0.0372(6) Uani 1 d . . .
C11 C 0.08198(11) 0.3891(3) 1.02034(11) 0.0342(5) Uani 1 d . . .
C5 C 0.22848(11) -0.2565(2) 0.85900(11) 0.0297(5) Uani 1 d . . .
C17 C 0.12785(13) -0.0491(2) 0.60826(12) 0.0392(6) Uani 1 d . . .
C7 C 0.11692(9) 0.31989(19) 0.93514(9) 0.0186(4) Uani 1 d . . .
C19 C 0.10404(9) 0.4128(2) 0.72451(9) 0.0205(4) Uani 1 d . . .
C3 C 0.17687(16) -0.2998(3) 0.93416(16) 0.0560(9) Uani 1 d . . .
C23 C 0.11078(13) 0.6590(2) 0.71733(13) 0.0410(6) Uani 1 d . . .
C15 C 0.08166(11) 0.1531(3) 0.55031(11) 0.0319(5) Uani 1 d . . .
C22 C 0.04837(13) 0.6679(2) 0.69074(12) 0.0397(6) Uani 1 d . . .
C2 C 0.15834(13) -0.1622(3) 0.93033(14) 0.0429(7) Uani 1 d . . .
C10 C 0.14124(11) 0.4063(2) 1.05929(10) 0.0315(5) Uani 1 d . . .
C14 C 0.09615(10) 0.2269(2) 0.60739(10) 0.0239(5) Uani 1 d . . .
H6 H 0.2229 -0.0519 0.8231 0.050 Uiso 1 d . . .
H5 H 0.2515 -0.2891 0.8260 0.050 Uiso 1 d . . .
H9 H 0.2324 0.3902 1.0631 0.050 Uiso 1 d . . .
H15 H 0.0563 0.2038 0.5058 0.050 Uiso 1 d . . .
H8 H 0.2110 0.3098 0.9533 0.050 Uiso 1 d . . .
H24 H 0.1885 0.5233 0.7577 0.050 Uiso 1 d . . .
H11 H 0.0457 0.4084 1.0411 0.050 Uiso 1 d . . .
H22 H 0.0266 0.7534 0.6809 0.050 Uiso 1 d . . .
H20 H 0.0182 0.3252 0.6944 0.050 Uiso 1 d . . .
H18 H 0.1660 -0.0245 0.7108 0.050 Uiso 1 d . . .
H10 H 0.1530 0.4333 1.1067 0.050 Uiso 1 d . . .
H12 H 0.0246 0.3305 0.9257 0.050 Uiso 1 d . . .
H21 H -0.0378 0.5442 0.6633 0.050 Uiso 1 d . . .
H16 H 0.0842 -0.0489 0.5069 0.050 Uiso 1 d . . .
H23 H 0.1367 0.7430 0.7264 0.050 Uiso 1 d . . .
H3 H 0.1682 -0.3699 0.9641 0.050 Uiso 1 d . . .
H14 H 0.0861 0.3306 0.6059 0.050 Uiso 1 d . . .
H17 H 0.1443 -0.1514 0.6089 0.050 Uiso 1 d . . .
H2 H 0.1281 -0.1262 0.9545 0.050 Uiso 1 d . . .
H4 H 0.2247 -0.4564 0.8974 0.050 Uiso 1 d . . .
H0 H 0.0565 0.1018 0.7391 0.050 Uiso 1 d . . .

loop_
_atom_site_aniso_label
_atom_site_aniso_U_11
_atom_site_aniso_U_22
_atom_site_aniso_U_33
_atom_site_aniso_U_23
_atom_site_aniso_U_13
_atom_site_aniso_U_12
P1 0.0158(3) 0.0143(3) 0.0167(3) 0.00140(18) 0.0038(2) 0.00074(18)
S1 0.0197(3) 0.0219(3) 0.0230(3) 0.0038(2) 0.0072(2) -0.00258(19)
P2 0.0169(3) 0.0163(3) 0.0178(3) 0.00062(19) 0.0045(2) -0.00263(19)
S2 0.0171(3) 0.0312(3) 0.0268(3) 0.0029(2) 0.0026(2) -0.0049(2)
O2 0.0224(7) 0.0158(7) 0.0164(7) 0.0004(5) 0.0035(5) 0.0004(5)
O1 0.0182(7) 0.0173(7) 0.0206(7) 0.0008(5) 0.0017(6) 0.0036(5)
N1 0.0171(8) 0.0177(8) 0.0180(9) 0.0006(6) 0.0050(7) -0.0030(6)
C18 0.0420(13) 0.0210(11) 0.0272(12) 0.0002(9) 0.0141(10) -0.0003(9)
C1 0.0209(10) 0.0187(10) 0.0202(10) 0.0024(8) 0.0033(8) 0.0054(8)
C8 0.0228(10) 0.0179(10) 0.0282(11) 0.0003(8) 0.0025(8) -0.0005(8)
C6 0.0217(10) 0.0247(11) 0.0253(11) -0.0011(9) 0.0076(8) -0.0003(8)
C9 0.0293(12) 0.0219(11) 0.0272(12) -0.0016(9) -0.0021(9) -0.0023(9)
C24 0.0384(13) 0.0205(11) 0.0293(12) 0.0016(9) 0.0061(10) -0.0080(9)
C21 0.0397(14) 0.0272(12) 0.0317(13) 0.0024(10) 0.0102(10) 0.0094(10)
C13 0.0172(9) 0.0202(10) 0.0217(10) -0.0008(8) 0.0080(8) -0.0045(8)
C12 0.0243(11) 0.0331(12) 0.0240(11) -0.0023(9) 0.0049(9) 0.0021(9)
C4 0.0510(15) 0.0258(12) 0.0540(17) 0.0095(11) 0.0255(13) 0.0165(11)
C20 0.0286(11) 0.0202(11) 0.0297(12) 0.0007(9) 0.0096(9) 0.0015(9)
C16 0.0504(15) 0.0382(14) 0.0290(13) -0.0099(11) 0.0214(11) -0.0081(12)
C11 0.0370(13) 0.0380(14) 0.0284(13) -0.0029(10) 0.0119(10) 0.0042(10)
C5 0.0271(12) 0.0288(12) 0.0345(13) -0.0047(10) 0.0118(10) 0.0048(9)
C17 0.0623(17) 0.0234(12) 0.0375(14) -0.0054(10) 0.0238(12) -0.0013(11)
C7 0.0236(10) 0.0128(9) 0.0169(10) 0.0008(7) 0.0034(8) 0.0006(8)
C19 0.0284(11) 0.0164(10) 0.0167(10) -0.0002(8) 0.0077(8) -0.0018(8)
C3 0.086(2) 0.0341(15) 0.068(2) 0.0309(14) 0.0525(18) 0.0283(15)
C23 0.0584(17) 0.0181(11) 0.0412(15) 0.0011(10) 0.0091(12) -0.0086(11)
C15 0.0351(12) 0.0418(14) 0.0211(11) -0.0007(10) 0.0122(9) 0.0023(11)
C22 0.0628(17) 0.0190(11) 0.0348(13) 0.0044(10) 0.0126(12) 0.0102(11)
C2 0.0628(17) 0.0328(13) 0.0488(16) 0.0168(12) 0.0395(14) 0.0208(12)
C10 0.0472(14) 0.0215(11) 0.0202(11) -0.0008(9) 0.0035(10) 0.0024(10)
C14 0.0244(11) 0.0277(11) 0.0217(11) 0.0018(9) 0.0104(8) 0.0031(8)

loop_
_atom_type_symbol
_atom_type_description
_atom_type_scat_dispersion_real
_atom_type_scat_dispersion_imag
_atom_type_scat_source
C C 0.0033 0.0016 'International Tables Vol C Tables 4.2.6.8 and 6.1.1.4'
H H 0.0000 0.0000 'International Tables Vol C Tables 4.2.6.8 and 6.1.1.4'
N N 0.0061 0.0033 'International Tables Vol C Tables 4.2.6.8 and 6.1.1.4'
O O 0.0106 0.0060 'International Tables Vol C Tables 4.2.6.8 and 6.1.1.4'
P P 0.1023 0.0942 'International Tables Vol C Tables 4.2.6.8 and 6.1.1.4'
S S 0.1246 0.1234 'International Tables Vol C Tables 4.2.6.8 and 6.1.1.4'

loop_
_geom_angle_atom_site_label_1
_geom_angle_atom_site_label_2
_geom_angle_atom_site_label_3
_geom_angle
_geom_angle_site_symmetry_1
_geom_angle_site_symmetry_3
_geom_angle_publ_flag
O1 P1 O2 99.76(8) . . ?
O1 P1 N1 109.25(8) . . ?
O2 P1 N1 101.32(8) . . ?
O1 P1 S1 114.83(6) . . ?
O2 P1 S1 117.05(6) . . ?
N1 P1 S1 113.09(7) . . ?
N1 P2 C19 106.53(9) . . ?
N1 P2 C13 98.99(9) . . ?
C19 P2 C13 105.91(9) . . ?
N1 P2 S2 114.12(6) . . ?
C19 P2 S2 114.25(7) . . ?
C13 P2 S2 115.54(7) . . ?
C7 O2 P1 122.43(12) . . ?
C1 O1 P1 123.96(12) . . ?
P1 N1 P2 130.16(10) . . ?
C17 C18 C13 119.9(2) . . ?
C2 C1 C6 122.4(2) . . ?
C2 C1 O1 118.91(19) . . ?
C6 C1 O1 118.49(18) . . ?
C7 C8 C9 118.3(2) . . ?
C1 C6 C5 118.2(2) . . ?
C10 C9 C8 120.7(2) . . ?
C23 C24 C19 119.6(2) . . ?
C22 C21 C20 119.6(2) . . ?
C14 C13 C18 119.51(19) . . ?
C14 C13 P2 122.77(16) . . ?
C18 C13 P2 117.68(16) . . ?
C7 C12 C11 118.5(2) . . ?
C5 C4 C3 119.8(2) . . ?
C21 C20 C19 120.0(2) . . ?
C15 C16 C17 119.8(2) . . ?
C10 C11 C12 120.5(2) . . ?
C4 C5 C6 120.7(2) . . ?
C18 C17 C16 120.5(2) . . ?
C12 C7 C8 122.11(19) . . ?
C12 C7 O2 119.38(17) . . ?
C8 C7 O2 118.43(18) . . ?
C24 C19 C20 119.9(2) . . ?
C24 C19 P2 120.13(17) . . ?
C20 C19 P2 119.91(16) . . ?
C4 C3 C2 120.4(2) . . ?
C22 C23 C24 120.8(2) . . ?
C16 C15 C14 120.1(2) . . ?
C23 C22 C21 120.2(2) . . ?
C1 C2 C3 118.5(2) . . ?
C11 C10 C9 119.9(2) . . ?
C13 C14 C15 120.1(2) . . ?

loop_
_geom_bond_atom_site_label_1
_geom_bond_atom_site_label_2
_geom_bond_distance
_geom_bond_site_symmetry_2
_geom_bond_publ_flag
P1 O1 1.5767(14) . ?
P1 O2 1.5811(14) . ?
P1 N1 1.6400(17) . ?
P1 S1 1.9153(8) . ?
P2 N1 1.7021(16) . ?
P2 C19 1.796(2) . ?
P2 C13 1.804(2) . ?
P2 S2 1.9288(10) . ?
O2 C7 1.408(2) . ?
O1 C1 1.409(2) . ?
C18 C17 1.379(3) . ?
C18 C13 1.388(3) . ?
C1 C2 1.367(3) . ?
C1 C6 1.372(3) . ?
C8 C7 1.373(3) . ?
C8 C9 1.382(3) . ?
C6 C5 1.388(3) . ?
C9 C10 1.378(3) . ?
C24 C23 1.375(3) . ?
C24 C19 1.386(3) . ?
C21 C22 1.381(4) . ?
C21 C20 1.385(3) . ?
C13 C14 1.383(3) . ?
C12 C7 1.373(3) . ?
C12 C11 1.389(3) . ?
C4 C5 1.369(4) . ?
C4 C3 1.380(4) . ?
C20 C19 1.390(3) . ?
C16 C15 1.373(4) . ?
C16 C17 1.379(4) . ?
C11 C10 1.369(3) . ?
C3 C2 1.387(4) . ?
C23 C22 1.372(4) . ?
C15 C14 1.387(3) . ?

loop_
_cod_related_entry_id
_cod_related_entry_database
_cod_related_entry_code
1 ChemSpider 30652866
